data_4101865
loop_
_publ_author_name
'Hitoshi Miyasaka'
'Natsuko Motokawa'
'Satoshi Matsunaga'
'Masahiro Yamashita'
'Kunihisa Sugimoto'
'Tatsuya Mori'
'Naoki Toyota'
'Kim R. Dunbar'

_publ_section_title
;
 Control of Charge Transfer in a Series of Ru2II,II/TCNQ Two-Dimensional
 Networks by Tuning the Electron Affinity of TCNQ Units: A Route to
 Synergistic Magnetic/Conducting Materials
;
_journal_name_full 'Journal of the American Chemical Society'
_journal_page_first 1532
_journal_page_last 1544
_journal_paper_doi 10.1021/ja909489s
_journal_volume 132
_journal_year 2010
_chemical_formula_moiety 'C50.20 H30.20 Cl1.20 F26 N4 O16 Rh4 '
_chemical_formula_sum 'C50.2 H30.2 Cl1.2 F26 N4 O16 Rh4'
_chemical_formula_weight 1893.53
_space_group_IT_number 12
_symmetry_cell_setting monoclinic
_symmetry_Int_Tables_number 12
_symmetry_space_group_name_Hall '-C 2y'
_symmetry_space_group_name_H-M 'C 1 2/m 1'
_cell_angle_alpha 90.0000
_cell_angle_beta 95.622(7)
_cell_angle_gamma 90.0000
_cell_formula_units_Z 2
_cell_length_a 17.555(7)
_cell_length_b 20.578(8)
_cell_length_c 8.505(4)
_cell_measurement_reflns_used 3958
_cell_measurement_temperature 103.1
_cell_measurement_theta_max 27.5
_cell_measurement_theta_min 3.1
_cell_volume 3058(2)
_computing_cell_refinement CrystalClear
_computing_data_collection CrystalClear
_computing_data_reduction CrystalStructure
_computing_publication_material 'CrystalStructure 3.8'
_computing_structure_refinement CRYSTALS
_computing_structure_solution SIR92
_diffrn_ambient_temperature 103.1
_diffrn_detector_area_resol_mean 7.31
_diffrn_measured_fraction_theta_full 0.995
_diffrn_measured_fraction_theta_max 0.995
_diffrn_measurement_device_type 'Rigaku Saturn'
_diffrn_measurement_method \w
_diffrn_radiation_type 'Mo K\a'
_diffrn_radiation_wavelength 0.71075
_diffrn_reflns_av_R_equivalents 0.041
_diffrn_reflns_limit_h_max 22
_diffrn_reflns_limit_h_min -16
_diffrn_reflns_limit_k_max 26
_diffrn_reflns_limit_k_min -25
_diffrn_reflns_limit_l_max 10
_diffrn_reflns_limit_l_min -11
_diffrn_reflns_number 12261
_diffrn_reflns_theta_full 25.00
_diffrn_reflns_theta_max 25.00
_exptl_absorpt_coefficient_mu 1.260
_exptl_absorpt_correction_T_max 0.975
_exptl_absorpt_correction_T_min 0.880
_exptl_absorpt_correction_type multi-scan
_exptl_absorpt_process_details 'Jacobson, R. (1998) Private communication'
_exptl_crystal_colour greenishbrown
_exptl_crystal_density_diffrn 2.057
_exptl_crystal_density_method 'not measured'
_exptl_crystal_description prism
_exptl_crystal_F_000 1843.60
_exptl_crystal_size_max 0.07
_exptl_crystal_size_mid 0.04
_exptl_crystal_size_min 0.02
_refine_diff_density_max 3.36
_refine_diff_density_min -1.34
_refine_ls_extinction_method none
_refine_ls_goodness_of_fit_ref 1.002
_refine_ls_hydrogen_treatment refall
_refine_ls_number_parameters 236
_refine_ls_number_reflns 2768
_refine_ls_R_factor_gt 0.0691
_refine_ls_shift/su_max 0.0000
_refine_ls_structure_factor_coef Fsqd
_refine_ls_weighting_details 'w = 1/[0.0040Fo^2^ + 1.0000\s(Fo^2^)]/(4Fo^2^)'
_refine_ls_weighting_scheme calc
_refine_ls_wR_factor_ref 0.2026
_reflns_number_gt 1807
_reflns_number_total 2768
_reflns_threshold_expression F^2^>2.0\s(F^2^)
_cod_data_source_file ja909489s_si_007.cif
_cod_data_source_block '__Rh2-CF3-TCNQF2'
_cod_original_cell_volume 3057(2)
_cod_original_formula_sum 'C50.20 H30.20 Cl1.20 F26 N4 O16 Rh4 '
_cod_database_code 4101865

loop_
_symmetry_equiv_pos_site_id
_symmetry_equiv_pos_as_xyz
1 +X,+Y,+Z
2 -X,+Y,-Z
3 -X,-Y,-Z
4 +X,-Y,+Z
5 1/2+X,1/2+Y,+Z
6 1/2-X,1/2+Y,-Z
7 1/2-X,1/2-Y,-Z
8 1/2+X,1/2-Y,+Z

loop_
_atom_site_label
_atom_site_type_symbol
_atom_site_fract_x
_atom_site_fract_y
_atom_site_fract_z
_atom_site_U_iso_or_equiv
_atom_site_adp_type
_atom_site_occupancy
_atom_site_symmetry_multiplicity
_atom_site_calc_flag
_atom_site_refinement_flags
_atom_site_disorder_assembly
_atom_site_disorder_group
Rh(1) Rh 0.72898(4) 0.19774(3) -0.05061(7) 0.0263(2) Uani 1.00 1 d . . .
Cl(1) Cl 0.8634(12) 0.0681(11) 0.715(2) 0.070(5) Uiso 0.15 1 d P . .
Cl(2) Cl 0.711(2) 0.0000 0.392(5) 0.100(11) Uiso 0.15 2 d SP . .
Cl(3) Cl 0.770620(10) 0.000000(10) 0.179000(10) 0.102(15) Uiso 0.15 2 d SP . .
F(1) F 0.5419(5) 0.3938(4) -0.1586(13) 0.121(3) Uani 1.00 1 d . . .
F(2) F 0.4888(5) 0.3025(4) -0.1556(14) 0.114(3) Uani 1.00 1 d . . .
F(3) F 0.5418(6) 0.3288(6) -0.3522(11) 0.145(4) Uani 1.00 1 d . . .
F(4) F 0.6560(4) 0.2646(3) 0.5023(8) 0.083(2) Uani 1.00 1 d . . .
F(5) F 0.6754(4) 0.1631(3) 0.4765(7) 0.068(2) Uani 1.00 1 d . . .
F(6) F 0.5724(3) 0.2056(4) 0.3699(9) 0.079(2) Uani 1.00 1 d . . .
F(7) F 0.5501(4) 0.1151(4) -0.3744(10) 0.025(2) Uani 0.50 1 d P . .
O(1) O 0.6321(3) 0.2424(2) -0.1500(6) 0.0323(15) Uani 1.00 1 d . . .
O(2) O 0.6720(3) 0.3407(2) -0.0520(6) 0.0341(16) Uani 1.00 1 d . . .
O(3) O 0.6801(3) 0.1834(2) 0.1546(7) 0.0329(16) Uani 1.00 1 d . . .
O(4) O 0.7177(3) 0.2827(2) 0.2463(7) 0.0339(16) Uani 1.00 1 d . . .
N(1) N 0.6870(3) 0.1046(3) -0.1479(8) 0.0295(18) Uani 1.00 1 d . . .
C(1) C 0.6244(4) 0.3028(3) -0.1276(11) 0.030(2) Uani 1.00 1 d . . .
C(2) C 0.5528(5) 0.3337(4) -0.2060(12) 0.043(2) Uani 1.00 1 d . . .
C(3) C 0.6858(4) 0.2289(4) 0.2544(9) 0.030(2) Uani 1.00 1 d . . .
C(4) C 0.6459(5) 0.2158(4) 0.4027(10) 0.037(2) Uani 1.00 1 d . . .
C(5) C 0.6593(4) 0.0586(3) -0.2020(9) 0.024(2) Uani 1.00 1 d . . .
C(6) C 0.6249(6) 0.0000 -0.2657(12) 0.022(2) Uani 1.00 2 d S . .
C(7) C 0.5629(6) 0.0000 -0.3797(12) 0.022(2) Uani 1.00 2 d S . .
C(8) C 0.5297(4) 0.0590(3) -0.4430(9) 0.027(2) Uani 1.00 1 d . . .
C(9) C 0.500000(10) -0.1429(6) 0.000000(10) 0.042(3) Uani 1.00 2 d S . .
C(10) C 0.5000 -0.0690(5) 0.0000 0.029(3) Uani 1.00 2 d S . .
C(11) C 0.5559(4) -0.0339(4) 0.0930(9) 0.029(2) Uani 1.00 1 d . . .
C(12) C 0.8710(19) 0.0000 0.881(4) 0.149(11) Uiso 1.00 2 d S . .
C(13) C 0.8525(15) 0.0000 0.705(3) 0.090(7) Uiso 0.85 2 d SP . .
C(14) C 0.8351(11) 0.0599(9) 0.615(2) 0.099(5) Uiso 0.85 1 d P . .
C(15) C 0.8073(9) 0.0625(8) 0.458(2) 0.078(4) Uiso 0.85 1 d P . .
C(16) C 0.7950(18) 0.0000 0.362(3) 0.140(10) Uiso 1.00 2 d S . .
C(17) C 0.770620(10) 0.000000(10) 0.179000(10) 0.33(5) Uiso 0.85 2 d SP . .
H(1) H 0.5214 -0.1583 0.1001 0.049 Uiso 1.00 1 c R . .
H(2) H 0.5297 -0.1583 -0.0799 0.049 Uiso 1.00 1 c R . .
H(3) H 0.4490 -0.1583 -0.0202 0.049 Uiso 1.00 1 c R . .
H(4) H 0.5937 -0.0560 0.1559 0.034 Uiso 1.00 1 c R . .

loop_
_atom_site_aniso_label
_atom_site_aniso_U_11
_atom_site_aniso_U_22
_atom_site_aniso_U_33
_atom_site_aniso_U_12
_atom_site_aniso_U_13
_atom_site_aniso_U_23
Rh(1) 0.0298(4) 0.0198(4) 0.0273(4) -0.0060(2) -0.0066(2) 0.0001(2)
F(1) 0.094(6) 0.076(5) 0.178(9) 0.017(4) -0.059(6) -0.014(6)
F(2) 0.071(5) 0.096(6) 0.174(10) -0.008(4) 0.006(6) 0.010(6)
F(3) 0.144(9) 0.211(12) 0.075(6) 0.096(9) -0.018(6) 0.001(7)
F(4) 0.121(6) 0.073(4) 0.059(4) -0.015(4) 0.031(4) 0.002(4)
F(5) 0.070(4) 0.074(4) 0.060(4) 0.007(3) 0.005(3) 0.022(3)
F(6) 0.040(3) 0.132(7) 0.066(4) -0.006(3) 0.004(3) 0.019(4)
F(7) 0.025(4) 0.018(4) 0.032(4) -0.005(3) -0.007(3) -0.005(3)
O(1) 0.029(3) 0.028(3) 0.037(3) -0.007(2) -0.009(2) -0.000(2)
O(2) 0.040(3) 0.020(2) 0.040(3) 0.001(2) -0.008(2) -0.004(2)
O(3) 0.036(3) 0.025(2) 0.036(3) -0.012(2) -0.002(2) 0.004(2)
O(4) 0.036(3) 0.033(3) 0.031(3) -0.006(2) -0.004(2) 0.000(2)
N(1) 0.030(3) 0.022(3) 0.034(3) -0.009(3) -0.007(3) -0.001(3)
C(1) 0.021(4) 0.028(4) 0.043(5) 0.001(3) 0.004(3) 0.007(3)
C(2) 0.043(5) 0.034(5) 0.048(5) -0.000(4) -0.022(4) -0.001(4)
C(3) 0.033(4) 0.031(4) 0.026(4) -0.009(3) -0.009(3) 0.006(3)
C(4) 0.044(5) 0.042(5) 0.024(4) -0.012(4) -0.007(4) 0.006(4)
C(5) 0.025(4) 0.020(4) 0.025(3) 0.003(3) -0.005(3) 0.004(3)
C(6) 0.032(6) 0.009(4) 0.023(5) 0.0000 -0.010(4) 0.0000
C(7) 0.018(5) 0.027(5) 0.020(5) 0.0000 -0.001(4) 0.0000
C(8) 0.037(4) 0.014(3) 0.027(4) 0.000(3) -0.010(3) 0.001(3)
C(9) 0.023(6) 0.045(7) 0.055(8) 0.0000 -0.005(6) 0.0000
C(10) 0.014(5) 0.033(6) 0.038(6) 0.0000 -0.000(4) 0.0000
C(11) 0.019(3) 0.035(4) 0.032(4) 0.007(3) -0.000(3) 0.001(3)

loop_
_atom_type_symbol
_atom_type_description
_atom_type_scat_dispersion_real
_atom_type_scat_dispersion_imag
_atom_type_scat_source
C C 0.003 0.002
;
International Tables for Crystallography
(1992, Vol. C, Tables 4.2.6.8 and 6.1.1.4)
;
H H 0.000 0.000
;
International Tables for Crystallography
(1992, Vol. C, Table 6.1.1.4)
;
N N 0.006 0.003
;
International Tables for Crystallography
(1992, Vol. C, Tables 4.2.6.8 and 6.1.1.4)
;
O O 0.011 0.006
;
International Tables for Crystallography
(1992, Vol. C, Tables 4.2.6.8 and 6.1.1.4)
;
F F 0.017 0.010
;
International Tables for Crystallography
(1992, Vol. C, Tables 4.2.6.8 and 6.1.1.4)
;
Rh Rh -1.118 0.919
;
International Tables for Crystallography
(1992, Vol. C, Tables 4.2.6.8 and 6.1.1.4)
;
Cl Cl 0.148 0.159
;
International Tables for Crystallography
(1992, Vol. C, Tables 4.2.6.8 and 6.1.1.4)
;

loop_
_geom_angle_atom_site_label_1
_geom_angle_atom_site_label_2
_geom_angle_atom_site_label_3
_geom_angle
_geom_angle_publ_flag
_geom_angle_site_symmetry_1
_geom_angle_site_symmetry_2
_geom_angle_site_symmetry_3
Rh(1) Rh(1) O(1) 87.69(15) yes 7_655 . .
Rh(1) Rh(1) O(2) 88.58(15) yes 7_655 . 7_655
Rh(1) Rh(1) O(3) 87.88(16) yes 7_655 . .
Rh(1) Rh(1) O(4) 88.04(16) yes 7_655 . 7_655
Rh(1) Rh(1) N(1) 177.75(17) yes 7_655 . .
O(1) Rh(1) O(2) 176.2(2) yes . . 7_655
O(1) Rh(1) O(3) 90.9(2) yes . . .
O(1) Rh(1) O(4) 90.2(2) yes . . 7_655
O(1) Rh(1) N(1) 90.1(2) yes . . .
O(2) Rh(1) O(3) 89.4(2) yes 7_655 . .
O(2) Rh(1) O(4) 89.2(2) yes 7_655 . 7_655
O(2) Rh(1) N(1) 93.7(2) yes 7_655 . .
O(3) Rh(1) O(4) 175.7(2) yes . . 7_655
O(3) Rh(1) N(1) 92.4(2) yes . . .
O(4) Rh(1) N(1) 91.7(2) yes 7_655 . .
C(12) Cl(1) C(13) 49.0(14) yes . . .
C(12) Cl(1) C(14) 120(2) yes . . .
C(13) Cl(1) C(14) 73(2) yes . . .
Cl(3) Cl(2) C(16) 46.1(17) yes . . .
Cl(2) Cl(3) C(16) 44.1(16) yes . . .
Rh(1) O(1) C(1) 118.4(5) yes . . .
Rh(1) O(2) C(1) 118.1(5) yes 7_655 . .
Rh(1) O(3) C(3) 117.2(5) yes . . .
Rh(1) O(4) C(3) 117.9(5) yes 7_655 . .
Rh(1) N(1) C(5) 174.2(6) yes . . .
O(1) C(1) O(2) 127.2(7) yes . . .
O(1) C(1) C(2) 116.4(7) yes . . .
O(2) C(1) C(2) 116.3(7) yes . . .
F(1) C(2) F(2) 101.0(8) yes . . .
F(1) C(2) F(3) 111.6(10) yes . . .
F(1) C(2) C(1) 113.6(8) yes . . .
F(2) C(2) F(3) 102.6(9) yes . . .
F(2) C(2) C(1) 109.4(8) yes . . .
F(3) C(2) C(1) 116.8(10) yes . . .
O(3) C(3) O(4) 129.0(8) yes . . .
O(3) C(3) C(4) 114.4(7) yes . . .
O(4) C(3) C(4) 116.6(7) yes . . .
F(4) C(4) F(5) 107.3(7) yes . . .
F(4) C(4) F(6) 109.1(8) yes . . .
F(4) C(4) C(3) 110.8(8) yes . . .
F(5) C(4) F(6) 107.4(8) yes . . .
F(5) C(4) C(3) 110.1(7) yes . . .
F(6) C(4) C(3) 112.0(7) yes . . .
N(1) C(5) C(6) 178.4(8) yes . . .
C(5) C(6) C(5) 114.8(8) yes . . 4_555
C(5) C(6) C(7) 122.6(4) yes . . .
C(5) C(6) C(7) 122.6(4) yes 4_555 . .
C(6) C(7) C(8) 121.8(4) yes . . .
C(6) C(7) C(8) 121.8(4) yes . . 4_555
C(8) C(7) C(8) 116.3(7) yes . . 4_555
F(7) C(8) C(7) 119.4(7) yes . . .
F(7) C(8) C(8) 118.1(6) yes . . 2_654
C(7) C(8) C(8) 121.8(6) yes . . 2_654
C(9) C(10) C(11) 121.1(5) yes . . .
C(9) C(10) C(11) 121.1(5) yes . . 2_655
C(11) C(10) C(11) 117.8(9) yes . . 2_655
C(10) C(11) C(11) 121.1(7) yes . . 4_555
Cl(1) C(12) Cl(1) 90.1(17) yes . . 4_555
Cl(1) C(12) C(13) 45.5(9) yes . . .
Cl(1) C(12) C(13) 45.5(9) yes 4_555 . .
Cl(1) C(13) Cl(1) 164(2) yes . . 4_555
Cl(1) C(13) C(12) 85.5(14) yes . . .
Cl(1) C(13) C(14) 38.8(12) yes . . .
Cl(1) C(13) C(14) 152(2) yes . . 4_555
Cl(1) C(13) C(12) 85.5(14) yes 4_555 . .
Cl(1) C(13) C(14) 152(2) yes 4_555 . .
Cl(1) C(13) C(14) 38.8(12) yes 4_555 . 4_555
C(12) C(13) C(14) 122.1(12) yes . . .
C(12) C(13) C(14) 122.1(12) yes . . 4_555
C(14) C(13) C(14) 115(2) yes . . 4_555
Cl(1) C(14) C(13) 68(2) yes . . .
Cl(1) C(14) C(15) 163(2) yes . . .
C(13) C(14) C(15) 124.9(18) yes . . .
C(14) C(15) C(16) 120.4(17) yes . . .
Cl(2) C(16) Cl(3) 90(2) yes . . .
Cl(2) C(16) C(15) 89.7(18) yes . . .
Cl(2) C(16) C(15) 89.7(18) yes . . 4_555
Cl(2) C(16) C(17) 90(2) yes . . .
Cl(3) C(16) C(15) 122.8(12) yes . . .
Cl(3) C(16) C(15) 122.8(12) yes . . 4_555
Cl(3) C(16) C(17) 0.0000 yes . . .
C(15) C(16) C(15) 114(2) yes . . 4_555
C(15) C(16) C(17) 122.8(12) yes . . .
C(15) C(16) C(17) 122.8(12) yes 4_555 . .
C(10) C(9) H(1) 109.5 no . . .
C(10) C(9) H(1) 109.5 no . . 2_655
C(10) C(9) H(2) 109.5 no . . .
C(10) C(9) H(2) 109.5 no . . 2_655
C(10) C(9) H(3) 109.5 no . . .
C(10) C(9) H(3) 109.5 no . . 2_655
H(1) C(9) H(1) 141.1 no . . 2_655
H(1) C(9) H(2) 109.5 no . . .
H(1) C(9) H(2) 56.2 no . . 2_655
H(1) C(9) H(3) 109.5 no . . .
H(1) C(9) H(3) 56.3 no . . 2_655
H(1) C(9) H(2) 56.2 no 2_655 . .
H(1) C(9) H(2) 109.5 no 2_655 . 2_655
H(1) C(9) H(3) 56.3 no 2_655 . .
H(1) C(9) H(3) 109.5 no 2_655 . 2_655
H(2) C(9) H(2) 141.1 no . . 2_655
H(2) C(9) H(3) 109.5 no . . .
H(2) C(9) H(3) 56.3 no . . 2_655
H(2) C(9) H(3) 56.3 no 2_655 . .
H(2) C(9) H(3) 109.5 no 2_655 . 2_655
H(3) C(9) H(3) 141.1 no . . 2_655
C(10) C(11) H(4) 119.6 no . . .
C(11) C(11) H(4) 119.3 no 4_555 . .

loop_
_geom_bond_atom_site_label_1
_geom_bond_atom_site_label_2
_geom_bond_distance
_geom_bond_publ_flag
_geom_bond_site_symmetry_1
_geom_bond_site_symmetry_2
Rh(1) Rh(1) 2.4057(8) yes . 7_655
Rh(1) O(1) 2.042(5) yes . .
Rh(1) O(2) 2.028(5) yes . 7_655
Rh(1) O(3) 2.040(6) yes . .
Rh(1) O(4) 2.029(6) yes . 7_655
Rh(1) N(1) 2.187(6) yes . .
Cl(1) C(12) 1.98(3) yes . .
Cl(1) C(13) 1.42(2) yes . .
Cl(2) C(16) 1.52(5) yes . .
F(1) C(2) 1.320(13) yes . .
F(2) C(2) 1.399(14) yes . .
F(3) C(2) 1.244(13) yes . .
F(4) C(4) 1.314(11) yes . .
F(5) C(4) 1.334(11) yes . .
F(6) C(4) 1.311(11) yes . .
F(7) C(8) 1.326(10) yes . .
O(1) C(1) 1.267(9) yes . .
O(2) C(1) 1.271(9) yes . .
O(3) C(3) 1.260(10) yes . .
O(4) C(3) 1.245(10) yes . .
N(1) C(5) 1.140(9) yes . .
C(1) C(2) 1.505(12) yes . .
C(3) C(4) 1.525(12) yes . .
C(5) C(6) 1.431(9) yes . .
C(6) C(7) 1.384(14) yes . .
C(7) C(8) 1.429(8) yes . .
C(7) C(8) 1.429(8) yes . 4_555
C(8) C(8) 1.352(10) yes . 2_654
C(9) C(10) 1.520(17) yes . .
C(10) C(11) 1.400(9) yes . .
C(10) C(11) 1.400(9) yes . 2_655
C(11) C(11) 1.394(11) yes . 4_555
C(12) C(13) 1.50(4) yes . .
C(15) C(16) 1.53(2) yes . .
C(9) H(1) 0.950 no . .
C(9) H(1) 0.950 no . 2_655
C(9) H(2) 0.950 no . .
C(9) H(2) 0.950 no . 2_655
C(9) H(3) 0.950 no . .
C(9) H(3) 0.950 no . 2_655
C(11) H(4) 0.930 no . .

loop_
_geom_contact_atom_site_label_1
_geom_contact_atom_site_label_2
_geom_contact_distance
_geom_contact_publ_flag
_geom_contact_site_symmetry_1
_geom_contact_site_symmetry_2
Cl(1) F(1) 3.31(2) ? . 8_556
Cl(1) F(2) 3.56(2) ? . 8_556
Cl(1) O(2) 3.53(2) ? . 7_656
Cl(1) O(4) 3.41(2) ? . 7_656
Cl(1) N(1) 3.49(2) ? . 1_556
Cl(1) C(14) 0.96(3) ? . .
Cl(1) C(14) 2.80(3) ? . 4_555
Cl(2) Cl(3) 2.18(4) ? . .
Cl(2) F(5) 3.501(15) ? . .
Cl(2) F(5) 3.501(15) ? . 4_555
Cl(2) C(6) 3.41(4) ? . 1_556
Cl(2) C(7) 3.40(4) ? . 1_556
Cl(2) C(14) 3.00(4) ? . .
Cl(2) C(14) 3.00(4) ? . 4_555
Cl(2) C(17) 2.18(4) ? . .
Cl(3) Cl(2) 2.18(4) ? . .
Cl(3) C(12) 3.23(3) ? . 1_554
Cl(3) C(15) 2.723(17) ? . .
Cl(3) C(15) 2.723(17) ? . 4_555
Cl(3) C(16) 1.57(3) ? . .
F(1) Cl(1) 3.31(2) ? . 8_454
F(1) F(1) 3.197(15) ? . 2_655
F(1) F(2) 3.353(15) ? . 2_655
F(1) C(12) 3.46(2) ? . 6_656
F(2) Cl(1) 3.56(2) ? . 8_454
F(2) F(1) 3.353(15) ? . 2_655
F(2) F(2) 2.637(17) ? . 2_655
F(2) F(6) 2.840(12) ? . 2_655
F(2) O(2) 3.561(12) ? . 2_655
F(2) C(1) 3.270(15) ? . 2_655
F(2) C(2) 3.293(16) ? . 2_655
F(2) C(3) 3.448(12) ? . 2_655
F(2) C(4) 3.494(13) ? . 2_655
F(2) C(9) 3.539(14) ? . 3_655
F(3) F(4) 2.789(14) ? . 1_554
F(3) F(6) 3.543(14) ? . 1_554
F(3) F(6) 3.226(15) ? . 2_655
F(4) F(3) 2.789(14) ? . 1_556
F(4) F(4) 3.360(12) ? . 7_656
F(4) F(5) 3.302(10) ? . 7_656
F(4) O(1) 3.061(9) ? . 1_556
F(4) O(4) 3.083(9) ? . 7_656
F(4) C(1) 3.342(12) ? . 1_556
F(4) C(2) 3.512(13) ? . 1_556
F(4) C(3) 3.299(11) ? . 7_656
F(4) C(4) 3.516(12) ? . 7_656
F(5) Cl(2) 3.501(15) ? . .
F(5) F(4) 3.302(10) ? . 7_656
F(5) F(7) 2.823(11) ? . 1_556
F(5) O(4) 3.076(8) ? . 7_656
F(5) N(1) 3.401(9) ? . 1_556
F(5) C(5) 3.511(10) ? . 1_556
F(5) C(8) 3.455(10) ? . 1_556
F(5) C(15) 3.119(18) ? . .
F(6) F(2) 2.840(12) ? . 2_655
F(6) F(3) 3.543(14) ? . 1_556
F(6) F(3) 3.226(15) ? . 2_655
F(6) F(6) 3.528(10) ? . 2_656
F(6) F(7) 2.919(11) ? . 1_556
F(6) F(7) 2.848(11) ? . 2_655
F(6) C(8) 3.525(11) ? . 1_556
F(6) C(8) 3.594(11) ? . 2_655
F(6) C(9) 3.520(8) ? . 3_655
F(7) F(5) 2.823(11) ? . 1_554
F(7) F(6) 2.919(11) ? . 1_554
F(7) F(6) 2.848(11) ? . 2_655
F(7) C(4) 3.369(13) ? . 1_554
F(7) C(9) 3.433(9) ? . 3_655
F(7) C(10) 3.515(9) ? . 3_655
F(7) C(11) 3.585(12) ? . 3_655
O(1) F(4) 3.061(9) ? . 1_554
O(1) C(9) 3.431(9) ? . 3_655
O(2) Cl(1) 3.53(2) ? . 7_656
O(2) F(2) 3.561(12) ? . 2_655
O(3) C(9) 3.406(6) ? . 3_655
O(4) Cl(1) 3.41(2) ? . 7_656
O(4) F(4) 3.083(9) ? . 7_656
O(4) F(5) 3.076(8) ? . 7_656
O(4) C(14) 3.60(2) ? . 7_656
N(1) Cl(1) 3.49(2) ? . 1_554
N(1) F(5) 3.401(9) ? . 1_554
N(1) C(11) 3.541(10) ? . 4_555
N(1) C(14) 3.56(2) ? . 1_554
C(1) F(2) 3.270(15) ? . 2_655
C(1) F(4) 3.342(12) ? . 1_554
C(2) F(2) 3.293(16) ? . 2_655
C(2) F(4) 3.512(13) ? . 1_554
C(3) F(2) 3.448(12) ? . 2_655
C(3) F(4) 3.299(11) ? . 7_656
C(4) F(2) 3.494(13) ? . 2_655
C(4) F(4) 3.516(12) ? . 7_656
C(4) F(7) 3.369(13) ? . 1_556
C(5) F(5) 3.511(10) ? . 1_554
C(5) C(10) 3.428(7) ? . 3_655
C(5) C(11) 3.277(11) ? . 4_555
C(5) C(14) 3.59(2) ? . 1_554
C(6) Cl(2) 3.41(4) ? . 1_554
C(6) C(10) 3.591(11) ? . .
C(6) C(10) 3.591(11) ? . 3_655
C(6) C(11) 3.462(13) ? . .
C(6) C(11) 3.462(13) ? . 4_555
C(7) Cl(2) 3.40(4) ? . 1_554
C(7) C(8) 2.431(11) ? . 3_654
C(7) C(11) 3.432(13) ? . 2_655
C(7) C(11) 3.432(13) ? . 3_655
C(8) F(5) 3.455(10) ? . 1_554
C(8) F(6) 3.525(11) ? . 1_554
C(8) F(6) 3.594(11) ? . 2_655
C(8) C(8) 2.779(10) ? . 3_654
C(8) C(11) 3.501(11) ? . 3_655
C(9) F(2) 3.539(14) ? . 3_655
C(9) F(2) 3.539(14) ? . 4_555
C(9) F(6) 3.520(8) ? . 3_655
C(9) F(6) 3.520(8) ? . 4_555
C(9) F(7) 3.433(9) ? . 3_655
C(9) F(7) 3.433(9) ? . 4_555
C(9) O(1) 3.431(9) ? . 3_655
C(9) O(1) 3.431(9) ? . 4_555
C(9) O(3) 3.406(6) ? . 3_655
C(9) O(3) 3.406(6) ? . 4_555
C(10) F(7) 3.515(9) ? . 3_655
C(10) F(7) 3.515(9) ? . 4_555
C(10) C(5) 3.428(7) ? . 3_655
C(10) C(5) 3.428(7) ? . 4_555
C(10) C(6) 3.591(11) ? . .
C(10) C(6) 3.591(11) ? . 2_655
C(10) C(10) 2.840(16) ? . 3_655
C(10) C(11) 2.433(13) ? . 3_655
C(11) F(7) 3.585(12) ? . 3_655
C(11) N(1) 3.541(10) ? . 4_555
C(11) C(5) 3.277(11) ? . 4_555
C(11) C(6) 3.462(13) ? . .
C(11) C(7) 3.432(13) ? . 2_655
C(11) C(8) 3.501(11) ? . 3_655
C(11) C(10) 2.433(13) ? . 3_655
C(11) C(11) 2.773(10) ? . 3_655
C(12) Cl(3) 3.23(3) ? . 1_556
C(12) F(1) 3.46(2) ? . 6_646
C(12) F(1) 3.46(2) ? . 7_656
C(12) C(14) 2.59(3) ? . .
C(12) C(14) 2.59(3) ? . 4_555
C(12) C(17) 3.23(3) ? . 1_556
C(13) C(14) 1.46(2) ? . .
C(13) C(14) 1.46(2) ? . 4_555
C(14) Cl(1) 0.96(3) ? . .
C(14) Cl(1) 2.80(3) ? . 4_555
C(14) Cl(2) 3.00(4) ? . .
C(14) O(4) 3.60(2) ? . 7_656
C(14) N(1) 3.56(2) ? . 1_556
C(14) C(5) 3.59(2) ? . 1_556
C(14) C(12) 2.59(3) ? . .
C(14) C(13) 1.46(2) ? . .
C(14) C(14) 2.47(2) ? . 4_555
C(14) C(15) 1.38(2) ? . .
C(14) C(15) 2.87(2) ? . 4_555
C(14) C(16) 2.53(3) ? . .
C(15) Cl(3) 2.723(17) ? . .
C(15) F(5) 3.119(18) ? . .
C(15) C(14) 1.38(2) ? . .
C(15) C(14) 2.87(2) ? . 4_555
C(15) C(17) 2.723(17) ? . .
C(16) Cl(3) 1.57(3) ? . .
C(16) C(14) 2.53(3) ? . .
C(16) C(14) 2.53(3) ? . 4_555
C(16) C(17) 1.57(3) ? . .
C(17) Cl(2) 2.18(4) ? . .
C(17) C(12) 3.23(3) ? . 1_554
C(17) C(15) 2.723(17) ? . .
C(17) C(15) 2.723(17) ? . 4_555
C(17) C(16) 1.57(3) ? . .
Rh(1) H(2) 3.577 ? . 4_555
Rh(1) H(3) 3.339 ? . 3_655
Cl(2) H(4) 2.971 ? . .
Cl(2) H(4) 2.971 ? . 4_555
Cl(3) H(4) 3.300 ? . .
Cl(3) H(4) 3.300 ? . 4_555
F(2) H(1) 3.013 ? . 3_655
F(2) H(2) 3.106 ? . 4_555
F(2) H(3) 3.452 ? . 3_655
F(2) H(3) 3.283 ? . 4_555
F(6) H(1) 2.572 ? . 4_555
F(6) H(2) 3.062 ? . 3_655
F(6) H(3) 3.117 ? . 3_655
F(7) H(1) 2.895 ? . 3_655
F(7) H(2) 2.715 ? . 4_555
F(7) H(3) 3.470 ? . 3_655
F(7) H(4) 3.496 ? . 3_655
O(1) H(1) 3.264 ? . 3_655
O(1) H(1) 3.479 ? . 4_555
O(1) H(2) 2.606 ? . 4_555
O(1) H(3) 2.742 ? . 3_655
O(3) H(1) 2.827 ? . 4_555
O(3) H(2) 3.191 ? . 4_555
O(3) H(3) 2.489 ? . 3_655
O(3) H(4) 3.029 ? . 4_555
N(1) H(2) 3.081 ? . 4_555
N(1) H(3) 3.103 ? . 3_655
N(1) H(4) 3.345 ? . 4_555
C(1) H(2) 3.452 ? . 4_555
C(1) H(3) 3.522 ? . 3_655
C(3) H(1) 3.380 ? . 4_555
C(3) H(3) 3.279 ? . 3_655
C(4) H(1) 3.421 ? . 4_555
C(5) H(2) 3.305 ? . 4_555
C(5) H(3) 3.477 ? . 3_655
C(5) H(4) 3.358 ? . 4_555
C(8) H(4) 3.420 ? . 3_655
C(10) H(4) 3.264 ? . 3_655
C(17) H(4) 3.300 ? . .
C(17) H(4) 3.300 ? . 4_555
H(1) F(2) 3.013 ? . 3_655
H(1) F(6) 2.572 ? . 4_555
H(1) F(7) 2.895 ? . 3_655
H(1) O(1) 3.264 ? . 3_655
H(1) O(1) 3.479 ? . 4_555
H(1) O(3) 2.827 ? . 4_555
H(1) C(3) 3.380 ? . 4_555
H(1) C(4) 3.421 ? . 4_555
H(2) Rh(1) 3.577 ? . 4_555
H(2) F(2) 3.106 ? . 4_555
H(2) F(6) 3.062 ? . 3_655
H(2) F(7) 2.715 ? . 4_555
H(2) O(1) 2.606 ? . 4_555
H(2) O(3) 3.191 ? . 4_555
H(2) N(1) 3.081 ? . 4_555
H(2) C(1) 3.452 ? . 4_555
H(2) C(5) 3.305 ? . 4_555
H(3) Rh(1) 3.339 ? . 3_655
H(3) F(2) 3.452 ? . 3_655
H(3) F(2) 3.283 ? . 4_555
H(3) F(6) 3.117 ? . 3_655
H(3) F(7) 3.470 ? . 3_655
H(3) O(1) 2.742 ? . 3_655
H(3) O(3) 2.489 ? . 3_655
H(3) N(1) 3.103 ? . 3_655
H(3) C(1) 3.522 ? . 3_655
H(3) C(3) 3.279 ? . 3_655
H(3) C(5) 3.477 ? . 3_655
H(4) Cl(2) 2.971 ? . .
H(4) Cl(3) 3.300 ? . .
H(4) F(7) 3.496 ? . 3_655
H(4) O(3) 3.029 ? . 4_555
H(4) N(1) 3.345 ? . 4_555
H(4) C(5) 3.358 ? . 4_555
H(4) C(8) 3.420 ? . 3_655
H(4) C(10) 3.264 ? . 3_655
H(4) C(17) 3.300 ? . .
